data_1550577
loop_
_publ_author_name
'Szkop, Kevin M.'
'Geeson, Michael Baily'
'Stephan, Douglas W.'
'Cummins, Christopher'

_publ_section_title
;
 Synthesis of acyl(chloro)phosphines enabled by phosphinidene transfer
;
_journal_name_full 'Chemical Science'
_journal_paper_doi 10.1039/C8SC05657A
_journal_year 2019
_chemical_formula_sum 'C21 H34 Na O6 P'
_chemical_formula_weight 436.44
_chemical_properties_physical Air-sensitive,Moisture-sensitive,Oxygen-sensitive
_space_group_crystal_system monoclinic
_space_group_IT_number 14
_space_group_name_Hall '-P 2ybc'
_space_group_name_H-M_alt 'P 1 21/c 1'
_symmetry_space_group_name_Hall '-P 2ybc'
_symmetry_space_group_name_H-M 'P 1 21/c 1'
_atom_sites_solution_hydrogens geom
_audit_creation_method SHELXL-2014/7
_audit_update_record
;
2018-12-03 deposited with the CCDC.
2019-02-07 downloaded from the CCDC.
;
_cell_angle_alpha 90
_cell_angle_beta 113.995(2)
_cell_angle_gamma 90
_cell_formula_units_Z 8
_cell_length_a 18.5288(17)
_cell_length_b 14.5736(14)
_cell_length_c 19.2314(18)
_cell_measurement_reflns_used 9680
_cell_measurement_temperature 100(2)
_cell_measurement_theta_max 27.13
_cell_measurement_theta_min 2.41
_cell_volume 4744.3(8)
_computing_cell_refinement 'Bruker SAINT'
_computing_data_collection 'Bruker APEX2'
_computing_data_reduction 'Bruker SAINT'
_computing_molecular_graphics 'Bruker SHELXTL'
_computing_publication_material 'Bruker SHELXTL'
_computing_structure_refinement 'SHELXL-2014/7 (Sheldrick, 2014)'
_computing_structure_solution 'SHELXS-97 (Sheldrick 2008)'
_diffrn_ambient_temperature 100(2)
_diffrn_measured_fraction_theta_full 1.000
_diffrn_measured_fraction_theta_max 0.998
_diffrn_measurement_device_type 'Bruker APEX-II CCD'
_diffrn_measurement_method '\f and \w scans'
_diffrn_radiation_type MoK\a
_diffrn_radiation_wavelength 0.71073
_diffrn_reflns_av_R_equivalents 0.0647
_diffrn_reflns_av_unetI/netI 0.0179
_diffrn_reflns_Laue_measured_fraction_full 1.000
_diffrn_reflns_Laue_measured_fraction_max 0.998
_diffrn_reflns_limit_h_max 24
_diffrn_reflns_limit_h_min -24
_diffrn_reflns_limit_k_max 19
_diffrn_reflns_limit_k_min -19
_diffrn_reflns_limit_l_max 25
_diffrn_reflns_limit_l_min -25
_diffrn_reflns_number 314225
_diffrn_reflns_point_group_measured_fraction_full 1.000
_diffrn_reflns_point_group_measured_fraction_max 0.998
_diffrn_reflns_theta_full 25.242
_diffrn_reflns_theta_max 27.977
_diffrn_reflns_theta_min 1.203
_exptl_absorpt_coefficient_mu 0.166
_exptl_absorpt_correction_type none
_exptl_crystal_colour yellow
_exptl_crystal_density_diffrn 1.222
_exptl_crystal_description block
_exptl_crystal_F_000 1872
_exptl_crystal_size_max 0.277
_exptl_crystal_size_mid 0.192
_exptl_crystal_size_min 0.169
_exptl_transmission_factor_max 0.7456
_exptl_transmission_factor_min 0.6601
_refine_diff_density_max 1.175
_refine_diff_density_min -0.415
_refine_diff_density_rms 0.054
_refine_ls_extinction_method none
_refine_ls_goodness_of_fit_ref 1.032
_refine_ls_hydrogen_treatment constr
_refine_ls_matrix_type full
_refine_ls_number_parameters 530
_refine_ls_number_reflns 11401
_refine_ls_number_restraints 0
_refine_ls_restrained_S_all 1.032
_refine_ls_R_factor_all 0.0502
_refine_ls_R_factor_gt 0.0406
_refine_ls_shift/su_max 0.001
_refine_ls_shift/su_mean 0.000
_refine_ls_structure_factor_coef Fsqd
_refine_ls_weighting_details 'w=1/[\s^2^(Fo^2^)+(0.0539P)^2^+3.2690P] where P=(Fo^2^+2Fc^2^)/3'
_refine_ls_weighting_scheme calc
_refine_ls_wR_factor_gt 0.1050
_refine_ls_wR_factor_ref 0.1137
_reflns_Friedel_coverage 0.000
_reflns_number_gt 9610
_reflns_number_total 11401
_reflns_threshold_expression 'I > 2\s(I)'
_cod_data_source_file c8sc05657a2.cif
_cod_data_source_block X8_18100
_cod_database_code 1550577
_shelx_shelxl_version_number 2014/7
_shelx_space_group_comment
; 
The symmetry employed for this shelxl refinement is uniquely defined 
by the following loop, which should always be used as a source of 
symmetry information in preference to the above space-group names. 
They are only intended as comments. 
;
_shelx_estimated_absorpt_t_min 0.955
_shelx_estimated_absorpt_t_max 0.973

loop_
_space_group_symop_operation_xyz
'x, y, z'
'-x, y+1/2, -z+1/2'
'-x, -y, -z'
'x, -y-1/2, z-1/2'

loop_
_atom_site_label
_atom_site_type_symbol
_atom_site_fract_x
_atom_site_fract_y
_atom_site_fract_z
_atom_site_U_iso_or_equiv
_atom_site_adp_type
_atom_site_occupancy
_atom_site_site_symmetry_order
_atom_site_calc_flag
_atom_site_refinement_flags_posn
_atom_site_refinement_flags_adp
P1 P -0.20279(2) 0.67739(3) 0.09692(2) 0.01786(8) Uani 1 1 d . .
P2 P 0.69183(2) 0.32766(3) 0.43260(2) 0.01928(9) Uani 1 1 d . .
Na1 Na 0.06551(3) 0.56013(4) 0.19062(3) 0.01828(12) Uani 1 1 d . .
Na2 Na 0.43368(3) 0.44623(4) 0.28474(3) 0.01810(12) Uani 1 1 d . .
O1 O -0.04650(6) 0.63536(8) 0.14643(6) 0.0248(2) Uani 1 1 d . .
O2 O 0.14835(6) 0.59393(7) 0.32283(6) 0.0221(2) Uani 1 1 d . .
O3 O 0.04220(6) 0.45565(7) 0.27878(6) 0.0222(2) Uani 1 1 d . .
O4 O 0.07441(6) 0.40201(7) 0.15952(6) 0.0214(2) Uani 1 1 d . .
O5 O 0.09968(6) 0.54911(7) 0.08050(6) 0.0228(2) Uani 1 1 d . .
O6 O 0.17351(6) 0.66612(7) 0.20345(6) 0.0224(2) Uani 1 1 d . .
O11 O 0.53513(6) 0.37049(7) 0.36591(6) 0.0220(2) Uani 1 1 d . .
O12 O 0.31526(6) 0.39180(8) 0.18233(6) 0.0247(2) Uani 1 1 d . .
O14 O 0.47817(7) 0.59746(7) 0.27388(6) 0.0259(2) Uani 1 1 d . .
O15 O 0.39760(6) 0.55338(8) 0.36167(6) 0.0255(2) Uani 1 1 d . .
O16 O 0.33546(6) 0.38380(7) 0.32940(6) 0.0225(2) Uani 1 1 d . .
C1 C -0.10548(8) 0.68233(9) 0.10372(8) 0.0169(3) Uani 1 1 d . .
C2 C -0.19881(9) 0.58388(10) 0.16592(8) 0.0219(3) Uani 1 1 d . .
C3 C -0.08972(8) 0.75269(9) 0.05354(8) 0.0163(3) Uani 1 1 d . .
C4 C -0.01145(8) 0.77360(10) 0.06716(8) 0.0200(3) Uani 1 1 d . .
H4 H 0.0304 0.7449 0.1083 0.024 Uiso 1 1 calc R U
C5 C 0.00606(9) 0.83591(11) 0.02126(9) 0.0239(3) Uani 1 1 d . .
H5 H 0.0596 0.8496 0.0315 0.029 Uiso 1 1 calc R U
C6 C -0.05433(9) 0.87809(10) -0.03931(9) 0.0237(3) Uani 1 1 d . .
H6 H -0.0424 0.9201 -0.0709 0.028 Uiso 1 1 calc R U
C7 C -0.13232(9) 0.85844(10) -0.05337(8) 0.0217(3) Uani 1 1 d . .
H7 H -0.1739 0.8872 -0.0947 0.026 Uiso 1 1 calc R U
C8 C -0.14984(8) 0.79683(10) -0.00718(8) 0.0184(3) Uani 1 1 d . .
H8 H -0.2035 0.7845 -0.0170 0.022 Uiso 1 1 calc R U
C11 C 0.59103(8) 0.32400(9) 0.41433(8) 0.0164(3) Uani 1 1 d . .
C12 C 0.69635(8) 0.41378(10) 0.36170(8) 0.0189(3) Uani 1 1 d . .
C13 C 0.56783(8) 0.25654(9) 0.46151(8) 0.0166(3) Uani 1 1 d . .
C14 C 0.48793(8) 0.24618(9) 0.44672(8) 0.0189(3) Uani 1 1 d . .
H14 H 0.4493 0.2796 0.4062 0.023 Uiso 1 1 calc R U
C15 C 0.46425(9) 0.18741(10) 0.49073(9) 0.0235(3) Uani 1 1 d . .
H15 H 0.4097 0.1813 0.4801 0.028 Uiso 1 1 calc R U
C16 C 0.51986(10) 0.13784(11) 0.54989(9) 0.0267(3) Uani 1 1 d . .
H16 H 0.5038 0.0986 0.5804 0.032 Uiso 1 1 calc R U
C17 C 0.59935(10) 0.14613(12) 0.56408(9) 0.0281(3) Uani 1 1 d . .
H17 H 0.6377 0.1116 0.6040 0.034 Uiso 1 1 calc R U
C18 C 0.62307(9) 0.20451(10) 0.52037(8) 0.0227(3) Uani 1 1 d . .
H18 H 0.6776 0.2093 0.5305 0.027 Uiso 1 1 calc R U
C21 C -0.13953(9) 0.60584(12) 0.24700(9) 0.0281(3) Uani 1 1 d . .
H21A H -0.1390 0.5557 0.2811 0.042 Uiso 1 1 calc R U
H21B H -0.1549 0.6630 0.2641 0.042 Uiso 1 1 calc R U
H21C H -0.0867 0.6129 0.2476 0.042 Uiso 1 1 calc R U
C22 C -0.28204(10) 0.57905(12) 0.16502(10) 0.0302(3) Uani 1 1 d . .
H22A H -0.2826 0.5339 0.2026 0.045 Uiso 1 1 calc R U
H22B H -0.3200 0.5607 0.1143 0.045 Uiso 1 1 calc R U
H22C H -0.2967 0.6394 0.1776 0.045 Uiso 1 1 calc R U
C23 C -0.17911(11) 0.49110(11) 0.14052(11) 0.0336(4) Uani 1 1 d . .
H23A H -0.1792 0.4434 0.1764 0.050 Uiso 1 1 calc R U
H23B H -0.1268 0.4942 0.1394 0.050 Uiso 1 1 calc R U
H23C H -0.2187 0.4764 0.0896 0.050 Uiso 1 1 calc R U
C30 C 0.10212(10) 0.57710(11) 0.36520(9) 0.0254(3) Uani 1 1 d . .
H30A H 0.0529 0.6138 0.3446 0.031 Uiso 1 1 calc R U
H30B H 0.1321 0.5938 0.4193 0.031 Uiso 1 1 calc R U
C31 C 0.08307(10) 0.47605(11) 0.35789(9) 0.0261(3) Uani 1 1 d . .
H31A H 0.1323 0.4396 0.3801 0.031 Uiso 1 1 calc R U
H31B H 0.0495 0.4607 0.3853 0.031 Uiso 1 1 calc R U
C32 C 0.04220(10) 0.36002(10) 0.26241(9) 0.0256(3) Uani 1 1 d . .
H32A H 0.0038 0.3272 0.2772 0.031 Uiso 1 1 calc R U
H32B H 0.0953 0.3336 0.2914 0.031 Uiso 1 1 calc R U
C33 C 0.01976(9) 0.34979(10) 0.17845(9) 0.0249(3) Uani 1 1 d . .
H33A H 0.0219 0.2844 0.1655 0.030 Uiso 1 1 calc R U
H33B H -0.0347 0.3725 0.1495 0.030 Uiso 1 1 calc R U
C34 C 0.06127(10) 0.39407(11) 0.08128(9) 0.0269(3) Uani 1 1 d . .
H34A H 0.0062 0.4115 0.0483 0.032 Uiso 1 1 calc R U
H34B H 0.0699 0.3300 0.0695 0.032 Uiso 1 1 calc R U
C35 C 0.11812(10) 0.45692(11) 0.06727(9) 0.0262(3) Uani 1 1 d . .
H35A H 0.1731 0.4416 0.1021 0.031 Uiso 1 1 calc R U
H35B H 0.1130 0.4502 0.0142 0.031 Uiso 1 1 calc R U
C36 C 0.15695(9) 0.61532(11) 0.08101(9) 0.0252(3) Uani 1 1 d . .
H36A H 0.1297 0.6730 0.0575 0.030 Uiso 1 1 calc R U
H36B H 0.1847 0.5922 0.0502 0.030 Uiso 1 1 calc R U
C37 C 0.21649(9) 0.63474(11) 0.16091(9) 0.0244(3) Uani 1 1 d . .
H37A H 0.2463 0.5783 0.1841 0.029 Uiso 1 1 calc R U
H37B H 0.2544 0.6823 0.1602 0.029 Uiso 1 1 calc R U
C38 C 0.22306(9) 0.69103(11) 0.28010(9) 0.0262(3) Uani 1 1 d . .
H38A H 0.2439 0.7539 0.2816 0.031 Uiso 1 1 calc R U
H38B H 0.2683 0.6482 0.3012 0.031 Uiso 1 1 calc R U
C39 C 0.17418(10) 0.68656(11) 0.32611(9) 0.0254(3) Uani 1 1 d . .
H39A H 0.2062 0.7048 0.3795 0.031 Uiso 1 1 calc R U
H39B H 0.1283 0.7284 0.3046 0.031 Uiso 1 1 calc R U
C40 C 0.32709(10) 0.37538(13) 0.11446(9) 0.0303(4) Uani 1 1 d . .
H40A H 0.2760 0.3622 0.0714 0.036 Uiso 1 1 calc R U
H40B H 0.3625 0.3221 0.1215 0.036 Uiso 1 1 calc R U
C41 C 0.36346(10) 0.46009(12) 0.09867(9) 0.0283(3) Uani 1 1 d . .
H41A H 0.3690 0.4538 0.0498 0.034 Uiso 1 1 calc R U
H41B H 0.3297 0.5141 0.0953 0.034 Uiso 1 1 calc R U
O13 O 0.43879(7) 0.47140(7) 0.15940(6) 0.0245(2) Uani 1 1 d . .
C42 C 0.48148(11) 0.55362(12) 0.15814(10) 0.0327(4) Uani 1 1 d . .
H42A H 0.4679 0.5719 0.1047 0.039 Uiso 1 1 calc R U
H42B H 0.5389 0.5412 0.1825 0.039 Uiso 1 1 calc R U
C43 C 0.46196(11) 0.63020(12) 0.19908(10) 0.0326(4) Uani 1 1 d . .
H43A H 0.4947 0.6847 0.2014 0.039 Uiso 1 1 calc R U
H43B H 0.4056 0.6474 0.1726 0.039 Uiso 1 1 calc R U
C44 C 0.46158(11) 0.66473(11) 0.31884(11) 0.0315(4) Uani 1 1 d . .
H44A H 0.4094 0.6932 0.2896 0.038 Uiso 1 1 calc R U
H44B H 0.5023 0.7134 0.3340 0.038 Uiso 1 1 calc R U
C45 C 0.46161(11) 0.61676(12) 0.38808(10) 0.0333(4) Uani 1 1 d . .
H45A H 0.5122 0.5841 0.4151 0.040 Uiso 1 1 calc R U
H45B H 0.4545 0.6616 0.4234 0.040 Uiso 1 1 calc R U
C46 C 0.39352(10) 0.49811(12) 0.42176(9) 0.0298(3) Uani 1 1 d . .
H46A H 0.3876 0.5374 0.4611 0.036 Uiso 1 1 calc R U
H46B H 0.4422 0.4610 0.4460 0.036 Uiso 1 1 calc R U
C47 C 0.32287(10) 0.43694(12) 0.38574(9) 0.0288(3) Uani 1 1 d . .
H47A H 0.3172 0.3963 0.4245 0.035 Uiso 1 1 calc R U
H47B H 0.2742 0.4741 0.3620 0.035 Uiso 1 1 calc R U
C48 C 0.26426(9) 0.34977(12) 0.27171(9) 0.0275(3) Uani 1 1 d . .
H48A H 0.2242 0.3991 0.2537 0.033 Uiso 1 1 calc R U
H48B H 0.2429 0.2990 0.2920 0.033 Uiso 1 1 calc R U
C49 C 0.28344(10) 0.31601(12) 0.20744(10) 0.0312(4) Uani 1 1 d . .
H49A H 0.3225 0.2655 0.2250 0.037 Uiso 1 1 calc R U
H49B H 0.2352 0.2929 0.1653 0.037 Uiso 1 1 calc R U
C121 C 0.64480(9) 0.38498(11) 0.27986(8) 0.0230(3) Uani 1 1 d . .
H12A H 0.6495 0.4306 0.2445 0.035 Uiso 1 1 calc R U
H12B H 0.5896 0.3809 0.2732 0.035 Uiso 1 1 calc R U
H12C H 0.6623 0.3250 0.2695 0.035 Uiso 1 1 calc R U
C122 C 0.78312(9) 0.41475(11) 0.37201(9) 0.0235(3) Uani 1 1 d . .
H12D H 0.7892 0.4575 0.3354 0.035 Uiso 1 1 calc R U
H12E H 0.7986 0.3530 0.3633 0.035 Uiso 1 1 calc R U
H12F H 0.8168 0.4344 0.4239 0.035 Uiso 1 1 calc R U
C123 C 0.67337(9) 0.51030(10) 0.37750(9) 0.0248(3) Uani 1 1 d . .
H12G H 0.6801 0.5541 0.3419 0.037 Uiso 1 1 calc R U
H12H H 0.7073 0.5282 0.4298 0.037 Uiso 1 1 calc R U
H12I H 0.6181 0.5103 0.3709 0.037 Uiso 1 1 calc R U

loop_
_atom_site_aniso_label
_atom_site_aniso_U_11
_atom_site_aniso_U_22
_atom_site_aniso_U_33
_atom_site_aniso_U_23
_atom_site_aniso_U_13
_atom_site_aniso_U_12
P1 0.01678(17) 0.01833(18) 0.01817(17) 0.00172(13) 0.00681(13) -0.00051(13)
P2 0.01598(17) 0.01931(18) 0.02203(18) 0.00414(14) 0.00719(14) 0.00091(13)
Na1 0.0189(3) 0.0154(3) 0.0195(3) 0.0015(2) 0.0067(2) 0.0022(2)
Na2 0.0193(3) 0.0155(3) 0.0182(3) 0.0006(2) 0.0063(2) 0.0017(2)
O1 0.0211(5) 0.0243(5) 0.0297(6) 0.0096(4) 0.0112(4) 0.0073(4)
O2 0.0245(5) 0.0205(5) 0.0228(5) -0.0004(4) 0.0110(4) -0.0024(4)
O3 0.0265(5) 0.0170(5) 0.0218(5) 0.0023(4) 0.0087(4) 0.0011(4)
O4 0.0240(5) 0.0189(5) 0.0203(5) -0.0005(4) 0.0080(4) 0.0000(4)
O5 0.0250(5) 0.0196(5) 0.0250(5) 0.0000(4) 0.0114(4) 0.0036(4)
O6 0.0203(5) 0.0238(5) 0.0237(5) 0.0009(4) 0.0096(4) 0.0008(4)
O11 0.0177(5) 0.0211(5) 0.0261(5) 0.0072(4) 0.0078(4) 0.0028(4)
O12 0.0262(5) 0.0265(6) 0.0217(5) -0.0050(4) 0.0099(4) -0.0055(4)
O14 0.0407(6) 0.0166(5) 0.0208(5) 0.0010(4) 0.0129(5) 0.0009(4)
O15 0.0250(5) 0.0232(5) 0.0288(6) -0.0051(4) 0.0115(5) -0.0018(4)
O16 0.0187(5) 0.0249(5) 0.0229(5) 0.0014(4) 0.0076(4) 0.0017(4)
C1 0.0191(6) 0.0153(6) 0.0170(6) -0.0014(5) 0.0080(5) 0.0005(5)
C2 0.0222(7) 0.0209(7) 0.0220(7) 0.0030(5) 0.0085(6) -0.0031(5)
C3 0.0200(6) 0.0137(6) 0.0164(6) -0.0022(5) 0.0086(5) 0.0009(5)
C4 0.0200(7) 0.0199(7) 0.0195(6) -0.0004(5) 0.0073(5) 0.0005(5)
C5 0.0212(7) 0.0236(7) 0.0275(7) -0.0001(6) 0.0107(6) -0.0037(6)
C6 0.0285(8) 0.0189(7) 0.0262(7) 0.0029(6) 0.0136(6) -0.0019(6)
C7 0.0249(7) 0.0179(7) 0.0213(7) 0.0030(5) 0.0084(6) 0.0029(5)
C8 0.0183(6) 0.0169(6) 0.0202(6) -0.0009(5) 0.0080(5) 0.0007(5)
C11 0.0188(6) 0.0130(6) 0.0179(6) -0.0016(5) 0.0078(5) -0.0007(5)
C12 0.0177(6) 0.0165(6) 0.0236(7) 0.0019(5) 0.0094(5) -0.0002(5)
C13 0.0206(6) 0.0139(6) 0.0161(6) -0.0019(5) 0.0083(5) -0.0010(5)
C14 0.0210(7) 0.0157(6) 0.0198(6) -0.0010(5) 0.0080(5) -0.0009(5)
C15 0.0243(7) 0.0211(7) 0.0277(7) -0.0022(6) 0.0131(6) -0.0048(6)
C16 0.0342(8) 0.0237(7) 0.0254(7) 0.0034(6) 0.0155(7) -0.0054(6)
C17 0.0308(8) 0.0273(8) 0.0243(7) 0.0080(6) 0.0091(6) 0.0011(6)
C18 0.0216(7) 0.0233(7) 0.0220(7) 0.0034(6) 0.0078(6) -0.0001(6)
C21 0.0260(8) 0.0367(9) 0.0201(7) 0.0066(6) 0.0076(6) -0.0036(7)
C22 0.0262(8) 0.0338(9) 0.0312(8) 0.0069(7) 0.0124(7) -0.0066(7)
C23 0.0404(10) 0.0182(7) 0.0434(10) 0.0032(7) 0.0182(8) -0.0011(7)
C30 0.0291(8) 0.0277(8) 0.0221(7) -0.0013(6) 0.0131(6) -0.0026(6)
C31 0.0319(8) 0.0263(8) 0.0220(7) 0.0049(6) 0.0130(6) -0.0012(6)
C32 0.0304(8) 0.0162(7) 0.0316(8) 0.0048(6) 0.0140(7) 0.0002(6)
C33 0.0259(7) 0.0159(7) 0.0315(8) -0.0005(6) 0.0103(6) -0.0024(6)
C34 0.0349(8) 0.0222(7) 0.0209(7) -0.0038(6) 0.0087(6) 0.0020(6)
C35 0.0348(8) 0.0226(7) 0.0239(7) -0.0006(6) 0.0148(6) 0.0071(6)
C36 0.0292(8) 0.0246(7) 0.0269(7) 0.0047(6) 0.0166(6) 0.0039(6)
C37 0.0228(7) 0.0228(7) 0.0315(8) 0.0030(6) 0.0151(6) 0.0018(6)
C38 0.0233(7) 0.0267(8) 0.0258(7) -0.0002(6) 0.0072(6) -0.0062(6)
C39 0.0286(8) 0.0211(7) 0.0254(7) -0.0037(6) 0.0097(6) -0.0061(6)
C40 0.0285(8) 0.0382(9) 0.0226(7) -0.0114(7) 0.0088(6) -0.0023(7)
C41 0.0290(8) 0.0380(9) 0.0174(7) 0.0018(6) 0.0089(6) 0.0098(7)
O13 0.0333(6) 0.0199(5) 0.0212(5) 0.0003(4) 0.0118(5) -0.0024(4)
C42 0.0455(10) 0.0273(8) 0.0316(9) 0.0022(7) 0.0221(8) -0.0033(7)
C43 0.0442(10) 0.0256(8) 0.0288(8) 0.0053(7) 0.0155(7) 0.0008(7)
C44 0.0339(9) 0.0162(7) 0.0456(10) -0.0063(7) 0.0173(8) -0.0015(6)
C45 0.0361(9) 0.0321(9) 0.0361(9) -0.0173(7) 0.0192(8) -0.0109(7)
C46 0.0338(8) 0.0354(9) 0.0230(7) -0.0050(7) 0.0144(7) -0.0012(7)
C47 0.0292(8) 0.0339(9) 0.0280(8) -0.0005(7) 0.0166(7) 0.0007(7)
C48 0.0220(7) 0.0282(8) 0.0294(8) 0.0034(6) 0.0075(6) -0.0062(6)
C49 0.0319(8) 0.0254(8) 0.0337(9) -0.0049(7) 0.0105(7) -0.0102(7)
C121 0.0234(7) 0.0240(7) 0.0231(7) 0.0015(6) 0.0109(6) -0.0035(6)
C122 0.0206(7) 0.0211(7) 0.0302(8) 0.0027(6) 0.0116(6) -0.0013(5)
C123 0.0240(7) 0.0166(7) 0.0347(8) -0.0005(6) 0.0129(6) -0.0001(6)

loop_
_atom_type_symbol
_atom_type_description
_atom_type_scat_dispersion_real
_atom_type_scat_dispersion_imag
_atom_type_scat_source
C C 0.0033 0.0016 'International Tables Vol C Tables 4.2.6.8 and 6.1.1.4'
H H 0.0000 0.0000 'International Tables Vol C Tables 4.2.6.8 and 6.1.1.4'
Na Na 0.0362 0.0249 'International Tables Vol C Tables 4.2.6.8 and 6.1.1.4'
O O 0.0106 0.0060 'International Tables Vol C Tables 4.2.6.8 and 6.1.1.4'
P P 0.1023 0.0942 'International Tables Vol C Tables 4.2.6.8 and 6.1.1.4'

loop_
_geom_angle_atom_site_label_1
_geom_angle_atom_site_label_2
_geom_angle_atom_site_label_3
_geom_angle
C1 P1 C2 103.45(7)
C11 P2 C12 103.45(6)
O1 Na1 O4 122.25(5)
O1 Na1 O2 113.62(5)
O4 Na1 O2 112.16(4)
O1 Na1 O3 100.02(4)
O4 Na1 O3 67.96(4)
O2 Na1 O3 67.33(4)
O1 Na1 O5 103.57(4)
O4 Na1 O5 69.76(4)
O2 Na1 O5 130.04(4)
O3 Na1 O5 137.68(4)
O1 Na1 O6 109.18(4)
O4 Na1 O6 119.46(4)
O2 Na1 O6 67.99(4)
O3 Na1 O6 133.44(4)
O5 Na1 O6 69.03(4)
O11 Na2 O14 107.46(5)
O11 Na2 O12 130.43(5)
O14 Na2 O12 117.62(4)
O11 Na2 O15 105.03(5)
O14 Na2 O15 69.53(4)
O12 Na2 O15 108.98(4)
O11 Na2 O13 113.98(4)
O14 Na2 O13 68.15(4)
O12 Na2 O13 68.65(4)
O15 Na2 O13 128.86(4)
O11 Na2 O16 96.10(4)
O14 Na2 O16 134.10(4)
O12 Na2 O16 67.03(4)
O15 Na2 O16 66.52(4)
O13 Na2 O16 135.64(4)
O11 Na2 C45 94.37(5)
O14 Na2 C45 48.84(4)
O12 Na2 C45 130.44(5)
O15 Na2 C45 26.57(4)
O13 Na2 C45 116.34(5)
O16 Na2 C45 91.54(4)
O11 Na2 C46 87.16(5)
O14 Na2 C46 93.43(5)
O12 Na2 C46 108.69(5)
O15 Na2 C46 26.58(4)
O13 Na2 C46 154.91(5)
O16 Na2 C46 48.18(4)
C45 Na2 C46 45.15(5)
C1 O1 Na1 162.31(10)
C30 O2 C39 114.04(12)
C30 O2 Na1 107.06(9)
C39 O2 Na1 107.25(9)
C31 O3 C32 112.98(11)
C31 O3 Na1 116.27(9)
C32 O3 Na1 116.03(9)
C33 O4 C34 113.02(12)
C33 O4 Na1 108.68(8)
C34 O4 Na1 109.90(9)
C36 O5 C35 113.79(12)
C36 O5 Na1 113.66(9)
C35 O5 Na1 112.25(9)
C37 O6 C38 113.43(11)
C37 O6 Na1 111.20(9)
C38 O6 Na1 114.69(9)
C11 O11 Na2 176.46(10)
C49 O12 C40 114.70(13)
C49 O12 Na2 110.04(9)
C40 O12 Na2 112.01(9)
C44 O14 C43 111.95(13)
C44 O14 Na2 114.52(9)
C43 O14 Na2 117.22(10)
C45 O15 C46 112.69(13)
C45 O15 Na2 103.82(9)
C46 O15 Na2 104.34(9)
C48 O16 C47 113.28(12)
C48 O16 Na2 115.84(9)
C47 O16 Na2 115.71(9)
O1 C1 C3 116.06(12)
O1 C1 P1 127.93(11)
C3 C1 P1 116.00(10)
C23 C2 C21 110.11(14)
C23 C2 C22 108.92(13)
C21 C2 C22 108.78(13)
C23 C2 P1 111.12(11)
C21 C2 P1 111.87(10)
C22 C2 P1 105.89(10)
C4 C3 C8 117.96(13)
C4 C3 C1 118.80(12)
C8 C3 C1 123.23(12)
C5 C4 C3 120.94(13)
C5 C4 H4 119.5
C3 C4 H4 119.5
C6 C5 C4 120.29(14)
C6 C5 H5 119.9
C4 C5 H5 119.9
C7 C6 C5 119.49(14)
C7 C6 H6 120.3
C5 C6 H6 120.3
C6 C7 C8 120.25(14)
C6 C7 H7 119.9
C8 C7 H7 119.9
C7 C8 C3 121.07(13)
C7 C8 H8 119.5
C3 C8 H8 119.5
O11 C11 C13 116.11(12)
O11 C11 P2 127.91(11)
C13 C11 P2 115.98(10)
C121 C12 C123 110.32(12)
C121 C12 C122 108.52(12)
C123 C12 C122 109.00(12)
C121 C12 P2 111.69(10)
C123 C12 P2 111.73(10)
C122 C12 P2 105.38(10)
C14 C13 C18 118.13(13)
C14 C13 C11 118.93(12)
C18 C13 C11 122.94(13)
C15 C14 C13 120.78(13)
C15 C14 H14 119.6
C13 C14 H14 119.6
C16 C15 C14 120.36(14)
C16 C15 H15 119.8
C14 C15 H15 119.8
C15 C16 C17 119.36(14)
C15 C16 H16 120.3
C17 C16 H16 120.3
C18 C17 C16 120.39(14)
C18 C17 H17 119.8
C16 C17 H17 119.8
C17 C18 C13 120.96(14)
C17 C18 H18 119.5
C13 C18 H18 119.5
C2 C21 H21A 109.5
C2 C21 H21B 109.5
H21A C21 H21B 109.5
C2 C21 H21C 109.5
H21A C21 H21C 109.5
H21B C21 H21C 109.5
C2 C22 H22A 109.5
C2 C22 H22B 109.5
H22A C22 H22B 109.5
C2 C22 H22C 109.5
H22A C22 H22C 109.5
H22B C22 H22C 109.5
C2 C23 H23A 109.5
C2 C23 H23B 109.5
H23A C23 H23B 109.5
C2 C23 H23C 109.5
H23A C23 H23C 109.5
H23B C23 H23C 109.5
O2 C30 C31 106.71(12)
O2 C30 H30A 110.4
C31 C30 H30A 110.4
O2 C30 H30B 110.4
C31 C30 H30B 110.4
H30A C30 H30B 108.6
O3 C31 C30 107.78(12)
O3 C31 H31A 110.2
C30 C31 H31A 110.2
O3 C31 H31B 110.2
C30 C31 H31B 110.2
H31A C31 H31B 108.5
O3 C32 C33 107.99(12)
O3 C32 H32A 110.1
C33 C32 H32A 110.1
O3 C32 H32B 110.1
C33 C32 H32B 110.1
H32A C32 H32B 108.4
O4 C33 C32 107.84(12)
O4 C33 H33A 110.1
C32 C33 H33A 110.1
O4 C33 H33B 110.1
C32 C33 H33B 110.1
H33A C33 H33B 108.5
O4 C34 C35 107.97(12)
O4 C34 H34A 110.1
C35 C34 H34A 110.1
O4 C34 H34B 110.1
C35 C34 H34B 110.1
H34A C34 H34B 108.4
O5 C35 C34 107.74(12)
O5 C35 H35A 110.2
C34 C35 H35A 110.2
O5 C35 H35B 110.2
C34 C35 H35B 110.2
H35A C35 H35B 108.5
O5 C36 C37 111.49(12)
O5 C36 H36A 109.3
C37 C36 H36A 109.3
O5 C36 H36B 109.3
C37 C36 H36B 109.3
H36A C36 H36B 108.0
O6 C37 C36 107.21(12)
O6 C37 H37A 110.3
C36 C37 H37A 110.3
O6 C37 H37B 110.3
C36 C37 H37B 110.3
H37A C37 H37B 108.5
O6 C38 C39 107.93(12)
O6 C38 H38A 110.1
C39 C38 H38A 110.1
O6 C38 H38B 110.1
C39 C38 H38B 110.1
H38A C38 H38B 108.4
O2 C39 C38 106.67(13)
O2 C39 H39A 110.4
C38 C39 H39A 110.4
O2 C39 H39B 110.4
C38 C39 H39B 110.4
H39A C39 H39B 108.6
O12 C40 C41 107.24(13)
O12 C40 H40A 110.3
C41 C40 H40A 110.3
O12 C40 H40B 110.3
C41 C40 H40B 110.3
H40A C40 H40B 108.5
O13 C41 C40 107.60(13)
O13 C41 H41A 110.2
C40 C41 H41A 110.2
O13 C41 H41B 110.2
C40 C41 H41B 110.2
H41A C41 H41B 108.5
C41 O13 C42 116.46(13)
C41 O13 Na2 111.69(9)
C42 O13 Na2 112.19(9)
O13 C42 C43 111.11(14)
O13 C42 H42A 109.4
C43 C42 H42A 109.4
O13 C42 H42B 109.4
C43 C42 H42B 109.4
H42A C42 H42B 108.0
O14 C43 C42 106.56(13)
O14 C43 H43A 110.4
C42 C43 H43A 110.4
O14 C43 H43B 110.4
C42 C43 H43B 110.4
H43A C43 H43B 108.6
O14 C44 C45 107.20(13)
O14 C44 H44A 110.3
C45 C44 H44A 110.3
O14 C44 H44B 110.3
C45 C44 H44B 110.3
H44A C44 H44B 108.5
O15 C45 C44 106.59(14)
O15 C45 Na2 49.61(7)
C44 C45 Na2 82.23(9)
O15 C45 H45A 110.4
C44 C45 H45A 110.4
Na2 C45 H45A 80.0
O15 C45 H45B 110.4
C44 C45 H45B 110.4
Na2 C45 H45B 159.7
H45A C45 H45B 108.6
O15 C46 C47 106.46(13)
O15 C46 Na2 49.08(7)
C47 C46 Na2 85.92(9)
O15 C46 H46A 110.4
C47 C46 H46A 110.4
Na2 C46 H46A 158.1
O15 C46 H46B 110.4
C47 C46 H46B 110.4
Na2 C46 H46B 77.3
H46A C46 H46B 108.6
O16 C47 C46 106.97(13)
O16 C47 H47A 110.3
C46 C47 H47A 110.3
O16 C47 H47B 110.3
C46 C47 H47B 110.3
H47A C47 H47B 108.6
O16 C48 C49 107.53(13)
O16 C48 H48A 110.2
C49 C48 H48A 110.2
O16 C48 H48B 110.2
C49 C48 H48B 110.2
H48A C48 H48B 108.5
O12 C49 C48 107.09(13)
O12 C49 H49A 110.3
C48 C49 H49A 110.3
O12 C49 H49B 110.3
C48 C49 H49B 110.3
H49A C49 H49B 108.6
C12 C121 H12A 109.5
C12 C121 H12B 109.5
H12A C121 H12B 109.5
C12 C121 H12C 109.5
H12A C121 H12C 109.5
H12B C121 H12C 109.5
C12 C122 H12D 109.5
C12 C122 H12E 109.5
H12D C122 H12E 109.5
C12 C122 H12F 109.5
H12D C122 H12F 109.5
H12E C122 H12F 109.5
C12 C123 H12G 109.5
C12 C123 H12H 109.5
H12G C123 H12H 109.5
C12 C123 H12I 109.5
H12G C123 H12I 109.5
H12H C123 H12I 109.5

loop_
_geom_bond_atom_site_label_1
_geom_bond_atom_site_label_2
_geom_bond_distance
P1 C1 1.7554(14)
P1 C2 1.8826(15)
P2 C11 1.7553(14)
P2 C12 1.8800(15)
Na1 O1 2.1902(12)
Na1 O4 2.4032(12)
Na1 O2 2.4269(12)
Na1 O3 2.4444(12)
Na1 O5 2.4499(12)
Na1 O6 2.4597(12)
Na2 O11 2.1913(11)
Na2 O14 2.3918(12)
Na2 O12 2.4100(12)
Na2 O15 2.4247(12)
Na2 O13 2.4778(12)
Na2 O16 2.4796(12)
Na2 C45 3.0914(17)
Na2 C46 3.1086(17)
O1 C1 1.2679(17)
O2 C30 1.4232(18)
O2 C39 1.4251(18)
O3 C31 1.4280(18)
O3 C32 1.4288(18)
O4 C33 1.4270(18)
O4 C34 1.4277(18)
O5 C36 1.4313(19)
O5 C35 1.4343(18)
O6 C37 1.4291(18)
O6 C38 1.4307(18)
O11 C11 1.2706(17)
O12 C49 1.4256(19)
O12 C40 1.4289(19)
O14 C44 1.4212(19)
O14 C43 1.4267(19)
O15 C45 1.424(2)
O15 C46 1.435(2)
O16 C48 1.4237(18)
O16 C47 1.4261(19)
C1 C3 1.5156(19)
C2 C23 1.531(2)
C2 C21 1.532(2)
C2 C22 1.537(2)
C3 C4 1.3985(19)
C3 C8 1.4001(19)
C4 C5 1.393(2)
C4 H4 0.9500
C5 C6 1.388(2)
C5 H5 0.9500
C6 C7 1.388(2)
C6 H6 0.9500
C7 C8 1.391(2)
C7 H7 0.9500
C8 H8 0.9500
C11 C13 1.5138(19)
C12 C121 1.531(2)
C12 C123 1.536(2)
C12 C122 1.5377(19)
C13 C14 1.3975(19)
C13 C18 1.401(2)
C14 C15 1.394(2)
C14 H14 0.9500
C15 C16 1.387(2)
C15 H15 0.9500
C16 C17 1.390(2)
C16 H16 0.9500
C17 C18 1.387(2)
C17 H17 0.9500
C18 H18 0.9500
C21 H21A 0.9800
C21 H21B 0.9800
C21 H21C 0.9800
C22 H22A 0.9800
C22 H22B 0.9800
C22 H22C 0.9800
C23 H23A 0.9800
C23 H23B 0.9800
C23 H23C 0.9800
C30 C31 1.507(2)
C30 H30A 0.9900
C30 H30B 0.9900
C31 H31A 0.9900
C31 H31B 0.9900
C32 C33 1.502(2)
C32 H32A 0.9900
C32 H32B 0.9900
C33 H33A 0.9900
C33 H33B 0.9900
C34 C35 1.501(2)
C34 H34A 0.9900
C34 H34B 0.9900
C35 H35A 0.9900
C35 H35B 0.9900
C36 C37 1.510(2)
C36 H36A 0.9900
C36 H36B 0.9900
C37 H37A 0.9900
C37 H37B 0.9900
C38 C39 1.503(2)
C38 H38A 0.9900
C38 H38B 0.9900
C39 H39A 0.9900
C39 H39B 0.9900
C40 C41 1.496(3)
C40 H40A 0.9900
C40 H40B 0.9900
C41 O13 1.4189(19)
C41 H41A 0.9900
C41 H41B 0.9900
O13 C42 1.442(2)
C42 C43 1.493(2)
C42 H42A 0.9900
C42 H42B 0.9900
C43 H43A 0.9900
C43 H43B 0.9900
C44 C45 1.504(3)
C44 H44A 0.9900
C44 H44B 0.9900
C45 H45A 0.9900
C45 H45B 0.9900
C46 C47 1.500(2)
C46 H46A 0.9900
C46 H46B 0.9900
C47 H47A 0.9900
C47 H47B 0.9900
C48 C49 1.501(2)
C48 H48A 0.9900
C48 H48B 0.9900
C49 H49A 0.9900
C49 H49B 0.9900
C121 H12A 0.9800
C121 H12B 0.9800
C121 H12C 0.9800
C122 H12D 0.9800
C122 H12E 0.9800
C122 H12F 0.9800
C123 H12G 0.9800
C123 H12H 0.9800
C123 H12I 0.9800
